data_7242595
loop_
_publ_author_name
'Sasaki, Toshiyuki'
'Ranjan, Subham'
'Takamizawa, Satoshi'

_publ_section_title
;
 A photoluminescent organosuperelastic crystal of 7-amino-4-methylcoumarin
;
_journal_issue 34
_journal_name_full CrystEngComm
_journal_page_first 5801
_journal_page_last 5804
_journal_paper_doi 10.1039/D1CE00359C
_journal_volume 23
_journal_year 2021
_chemical_formula_sum 'C10 H9 N O2'
_chemical_formula_weight 175.18
_chemical_name_systematic 7-Amino-4-methylcoumarin
_space_group_crystal_system triclinic
_space_group_IT_number 2
_space_group_name_Hall '-P 1'
_space_group_name_H-M_alt 'P -1'
_atom_sites_solution_hydrogens geom
_audit_creation_method SHELXL-2018/3
_audit_update_record
;
2021-03-10 deposited with the CCDC.	2021-04-05 downloaded from the CCDC.
;
_cell_angle_alpha 71.825(3)
_cell_angle_beta 84.915(3)
_cell_angle_gamma 69.902(3)
_cell_formula_units_Z 2
_cell_length_a 6.9361(7)
_cell_length_b 7.1569(6)
_cell_length_c 9.5654(9)
_cell_measurement_reflns_used 991
_cell_measurement_temperature 296
_cell_measurement_theta_max 24.948
_cell_measurement_theta_min 2.2415
_cell_volume 423.58(7)
_computing_cell_refinement 'APEX3 v2019.11 (Bruker AXS)'
_computing_data_collection 'Bruker Instrument Service V6.2.14 (Bruker AXS Inc., 2016)'
_computing_data_reduction 'SAINT V8.40B (Bruker AXS Inc., 2013)'
_computing_structure_refinement 'SHELXL-2018/3 (Sheldrick, 2018)'
_computing_structure_solution 'SHELXT 2014/5 (Sheldrick, 2014)'
_diffrn_ambient_temperature 296
_diffrn_measured_fraction_theta_full 0.978
_diffrn_measured_fraction_theta_max 0.978
_diffrn_measurement_device_type 'Bruker D8 goniometer'
_diffrn_measurement_method 'phi and omega scans'
_diffrn_radiation_type MoK\a
_diffrn_radiation_wavelength 0.71073
_diffrn_reflns_av_R_equivalents 0.0449
_diffrn_reflns_av_unetI/netI 0.0424
_diffrn_reflns_Laue_measured_fraction_full 0.978
_diffrn_reflns_Laue_measured_fraction_max 0.978
_diffrn_reflns_limit_h_max 8
_diffrn_reflns_limit_h_min -8
_diffrn_reflns_limit_k_max 8
_diffrn_reflns_limit_k_min -8
_diffrn_reflns_limit_l_max 11
_diffrn_reflns_limit_l_min -11
_diffrn_reflns_number 5247
_diffrn_reflns_point_group_measured_fraction_full 0.978
_diffrn_reflns_point_group_measured_fraction_max 0.978
_diffrn_reflns_theta_full 25.013
_diffrn_reflns_theta_max 25.013
_diffrn_reflns_theta_min 2.241
_diffrn_source 'micro focus sealed tube'
_exptl_absorpt_coefficient_mu 0.097
_exptl_absorpt_correction_T_max 0.7455
_exptl_absorpt_correction_T_min 0.6549
_exptl_absorpt_correction_type multi-scan
_exptl_absorpt_process_details
;
 SADABS 2016/2: Krause, L., Herbst-Irmer, R., Sheldrick G.M. & Stalke D.,
 J. Appl. Cryst. 48 (2015) 3-10
;
_exptl_crystal_colour yellow
_exptl_crystal_density_diffrn 1.374
_exptl_crystal_description platelet
_exptl_crystal_F_000 184
_exptl_crystal_recrystallization_method 'Re-crystallisation from solvent: acetone'
_exptl_crystal_size_max 0.171
_exptl_crystal_size_mid 0.115
_exptl_crystal_size_min 0.082
_refine_diff_density_max 0.281
_refine_diff_density_min -0.225
_refine_diff_density_rms 0.062
_refine_ls_extinction_method none
_refine_ls_goodness_of_fit_ref 1.060
_refine_ls_hydrogen_treatment constr
_refine_ls_matrix_type full
_refine_ls_number_parameters 119
_refine_ls_number_reflns 1473
_refine_ls_number_restraints 0
_refine_ls_restrained_S_all 1.060
_refine_ls_R_factor_all 0.0803
_refine_ls_R_factor_gt 0.0632
_refine_ls_shift/su_max 0.000
_refine_ls_shift/su_mean 0.000
_refine_ls_structure_factor_coef Fsqd
_refine_ls_weighting_details 'w=1/[\s^2^(Fo^2^)+(0.1148P)^2^+0.0358P] where P=(Fo^2^+2Fc^2^)/3'
_refine_ls_weighting_scheme calc
_refine_ls_wR_factor_gt 0.1731
_refine_ls_wR_factor_ref 0.1973
_reflns_Friedel_coverage 0.000
_reflns_number_gt 1044
_reflns_number_total 1473
_reflns_threshold_expression 'I > 2\s(I)'
_cod_data_source_file d1ce00359c5.cif
_cod_data_source_block Daughter
_cod_depositor_comments 'Adding full bibliography for 7242594--7242595.cif.'
_cod_database_code 7242595
_shelx_shelxl_version_number 2018/3
_shelx_space_group_comment
;
The symmetry employed for this shelxl refinement is uniquely defined
by the following loop, which should always be used as a source of
symmetry information in preference to the above space-group names.
They are only intended as comments.
;

loop_
_space_group_symop_operation_xyz
'x, y, z'
'-x, -y, -z'

loop_
_atom_site_label
_atom_site_type_symbol
_atom_site_fract_x
_atom_site_fract_y
_atom_site_fract_z
_atom_site_U_iso_or_equiv
_atom_site_adp_type
_atom_site_occupancy
_atom_site_site_symmetry_order
_atom_site_calc_flag
_atom_site_refinement_flags_posn
_atom_site_refinement_flags_adp
_atom_site_refinement_flags_occupancy
_atom_site_disorder_assembly
_atom_site_disorder_group
O1 O 0.6455(2) 0.7217(2) 0.65903(15) 0.0481(5) Uani 1 1 d . . . . .
O2 O 0.6105(3) 0.6965(3) 0.89318(17) 0.0718(7) Uani 1 1 d . . . . .
N1 N 0.6721(3) 0.8350(3) 0.14516(19) 0.0596(7) Uani 1 1 d . . . . .
H1A H 0.626347 0.967387 0.131729 0.071 Uiso 1 1 calc R U . . .
H1B H 0.698388 0.787684 0.070743 0.071 Uiso 1 1 calc R U . . .
C9 C 0.7721(3) 0.4193(3) 0.5733(2) 0.0399(6) Uani 1 1 d . . . . .
C8 C 0.6948(3) 0.6346(3) 0.5452(2) 0.0400(6) Uani 1 1 d . . . . .
C6 C 0.7028(3) 0.7003(4) 0.2843(2) 0.0449(6) Uani 1 1 d . . . . .
C3 C 0.8021(3) 0.2884(3) 0.7248(2) 0.0434(6) Uani 1 1 d . . . . .
C2 C 0.7488(4) 0.3804(4) 0.8322(2) 0.0496(6) Uani 1 1 d . . . . .
H2 H 0.766376 0.296382 0.929628 0.060 Uiso 1 1 calc R U . . .
C5 C 0.7808(3) 0.4833(3) 0.3095(2) 0.0489(6) Uani 1 1 d . . . . .
H5 H 0.810459 0.430569 0.229738 0.059 Uiso 1 1 calc R U . . .
C7 C 0.6612(3) 0.7736(3) 0.4062(2) 0.0437(6) Uani 1 1 d . . . . .
H7 H 0.610710 0.916287 0.393474 0.052 Uiso 1 1 calc R U . . .
C4 C 0.8139(3) 0.3484(4) 0.4493(2) 0.0480(6) Uani 1 1 d . . . . .
H4 H 0.865668 0.205581 0.462422 0.058 Uiso 1 1 calc R U . . .
C1 C 0.6665(4) 0.6010(4) 0.8030(2) 0.0501(6) Uani 1 1 d . . . . .
C10 C 0.8882(4) 0.0568(3) 0.7606(3) 0.0583(7) Uani 1 1 d . . . . .
H10A H 0.890971 -0.005183 0.865383 0.087 Uiso 1 1 calc R U . . .
H10B H 1.025270 0.017379 0.724384 0.087 Uiso 1 1 calc R U . . .
H10C H 0.803896 0.009207 0.715208 0.087 Uiso 1 1 calc R U . . .

loop_
_atom_site_aniso_label
_atom_site_aniso_U_11
_atom_site_aniso_U_22
_atom_site_aniso_U_33
_atom_site_aniso_U_23
_atom_site_aniso_U_13
_atom_site_aniso_U_12
O1 0.0678(11) 0.0428(9) 0.0354(9) -0.0192(7) 0.0030(7) -0.0145(8)
O2 0.1161(16) 0.0654(12) 0.0430(10) -0.0310(8) 0.0113(9) -0.0304(11)
N1 0.0786(15) 0.0637(13) 0.0339(10) -0.0162(9) -0.0020(9) -0.0185(11)
C9 0.0418(12) 0.0420(12) 0.0385(12) -0.0159(9) 0.0023(9) -0.0140(10)
C8 0.0452(12) 0.0428(12) 0.0348(11) -0.0177(9) 0.0016(9) -0.0127(9)
C6 0.0431(12) 0.0539(13) 0.0377(11) -0.0157(9) 0.0000(9) -0.0141(10)
C3 0.0471(12) 0.0422(12) 0.0432(12) -0.0140(9) 0.0023(9) -0.0170(10)
C2 0.0624(15) 0.0486(13) 0.0372(12) -0.0105(10) 0.0007(10) -0.0199(11)
C5 0.0542(14) 0.0552(14) 0.0409(12) -0.0264(11) 0.0032(10) -0.0122(11)
C7 0.0501(13) 0.0385(12) 0.0389(12) -0.0138(9) -0.0023(9) -0.0078(10)
C4 0.0523(14) 0.0438(12) 0.0488(13) -0.0225(10) 0.0014(10) -0.0097(10)
C1 0.0669(15) 0.0534(14) 0.0352(11) -0.0192(10) 0.0042(10) -0.0218(11)
C10 0.0735(17) 0.0424(13) 0.0543(14) -0.0129(11) 0.0010(12) -0.0150(12)

loop_
_atom_type_symbol
_atom_type_description
_atom_type_scat_dispersion_real
_atom_type_scat_dispersion_imag
_atom_type_scat_source
C C 0.0033 0.0016 'International Tables Vol C Tables 4.2.6.8 and 6.1.1.4'
H H 0.0000 0.0000 'International Tables Vol C Tables 4.2.6.8 and 6.1.1.4'
N N 0.0061 0.0033 'International Tables Vol C Tables 4.2.6.8 and 6.1.1.4'
O O 0.0106 0.0060 'International Tables Vol C Tables 4.2.6.8 and 6.1.1.4'

loop_
_geom_angle_atom_site_label_1
_geom_angle_atom_site_label_2
_geom_angle_atom_site_label_3
_geom_angle
_geom_angle_site_symmetry_1
_geom_angle_site_symmetry_3
_geom_angle_publ_flag
C1 O1 C8 121.69(17) . . ?
C6 N1 H1A 120.0 . . ?
C6 N1 H1B 120.0 . . ?
H1A N1 H1B 120.0 . . ?
C8 C9 C4 115.88(19) . . ?
C8 C9 C3 118.54(18) . . ?
C4 C9 C3 125.59(19) . . ?
C7 C8 O1 115.61(18) . . ?
C7 C8 C9 123.57(19) . . ?
O1 C8 C9 120.82(18) . . ?
N1 C6 C7 120.9(2) . . ?
N1 C6 C5 121.20(19) . . ?
C7 C6 C5 117.89(19) . . ?
C2 C3 C9 118.50(19) . . ?
C2 C3 C10 120.9(2) . . ?
C9 C3 C10 120.58(19) . . ?
C3 C2 C1 122.8(2) . . ?
C3 C2 H2 118.6 . . ?
C1 C2 H2 118.6 . . ?
C4 C5 C6 121.09(19) . . ?
C4 C5 H5 119.5 . . ?
C6 C5 H5 119.5 . . ?
C8 C7 C6 119.76(19) . . ?
C8 C7 H7 120.1 . . ?
C6 C7 H7 120.1 . . ?
C5 C4 C9 121.82(19) . . ?
C5 C4 H4 119.1 . . ?
C9 C4 H4 119.1 . . ?
O2 C1 O1 115.4(2) . . ?
O2 C1 C2 127.0(2) . . ?
O1 C1 C2 117.61(19) . . ?
C3 C10 H10A 109.5 . . ?
C3 C10 H10B 109.5 . . ?
H10A C10 H10B 109.5 . . ?
C3 C10 H10C 109.5 . . ?
H10A C10 H10C 109.5 . . ?
H10B C10 H10C 109.5 . . ?

loop_
_geom_bond_atom_site_label_1
_geom_bond_atom_site_label_2
_geom_bond_distance
_geom_bond_site_symmetry_2
_geom_bond_publ_flag
O1 C1 1.368(3) . ?
O1 C8 1.379(2) . ?
O2 C1 1.220(3) . ?
N1 C6 1.362(3) . ?
N1 H1A 0.8600 . ?
N1 H1B 0.8600 . ?
C9 C8 1.390(3) . ?
C9 C4 1.401(3) . ?
C9 C3 1.447(3) . ?
C8 C7 1.372(3) . ?
C6 C7 1.391(3) . ?
C6 C5 1.405(3) . ?
C3 C2 1.347(3) . ?
C3 C10 1.491(3) . ?
C2 C1 1.425(3) . ?
C2 H2 0.9300 . ?
C5 C4 1.368(3) . ?
C5 H5 0.9300 . ?
C7 H7 0.9300 . ?
C4 H4 0.9300 . ?
C10 H10A 0.9600 . ?
C10 H10B 0.9600 . ?
C10 H10C 0.9600 . ?
